data_7200518
loop_
_publ_author_name
'Cunha-Silva, Lu\'is'
'Lima, S\'ergio'
'Ananias, Duarte'
'Silva, Patr\'icia'
'Mafra, Lu\'is'
'Carlos, Lu\'is D.'
'Pillinger, Martyn'
'Valente, Anabela A.'
'Almeida Paz, Filipe A.'
'Rocha, Jo\~ao'

_publ_section_title
;
 Multi-functional rare-earth hybrid layered networks: photoluminescence
 and catalysis studies
;
_journal_issue 17
_journal_name_full 'Journal of Materials Chemistry'
_journal_page_first 2618
_journal_paper_doi 10.1039/b817381h
_journal_volume 19
_journal_year 2009
_chemical_formula_moiety 'C4 H10 La N O9 P2'
_chemical_formula_sum 'C4 H10 La N O9 P2'
_chemical_formula_weight 416.98
_chemical_name_systematic
;
?
;
_space_group_IT_number 61
_symmetry_cell_setting orthorhombic
_symmetry_space_group_name_Hall '-P 2ac 2ab'
_symmetry_space_group_name_H-M 'P b c a'
_audit_creation_date '11 October 2008'
_audit_creation_method 'Manual editing plus fullprof.2k'
_cell_angle_alpha 90.00000
_cell_angle_beta 90.00000
_cell_angle_gamma 90.00000
_cell_formula_units_Z 8
_cell_length_a 9.8645(16)
_cell_length_b 10.3423(16)
_cell_length_c 20.454(3)
_cell_measurement_temperature 298
_cell_volume 2086.8(6)
_computing_molecular_graphics 'Crystal Impact Diamond 3.1f'
_computing_structure_refinement FULLPROF
_computing_structure_solution eXpo2004
_diffrn_ambient_temperature 298
_diffrn_detector 'Imaging Plate'
_diffrn_detector_type 'MAR 345'
_diffrn_measurement_method Debye-Scherrer
_diffrn_radiation_monochromator 0.71013(1)
_diffrn_radiation_type X-ray
_diffrn_source Synchrotron
_exptl_crystal_density_diffrn 2.655
_pd_instr_location
;
MAR 345 Imaging Plate instrument belonging to the Swiss-Norwegian BM01a
beam line (bending magnet source) at the European Synchrotron Radiation
Facility (ESRF), Grenoble, France.
;
_pd_meas_2theta_range_inc 0.035838
_pd_meas_2theta_range_max 49.00845
_pd_meas_2theta_range_min 2.02483
_pd_meas_number_of_points 1312
_pd_meas_scan_method cont
_pd_proc_2theta_range_inc 0.035838
_pd_proc_2theta_range_max 49.0222
_pd_proc_2theta_range_min 2.0386
_pd_proc_ls_background_function 'Fixed points'
_pd_proc_ls_pref_orient_corr
;
None
;
_pd_proc_ls_profile_function Gaussian
_pd_proc_ls_prof_R_factor 5.3683
_pd_proc_ls_prof_wR_expected 1.5482
_pd_proc_ls_prof_wR_factor 7.2414
_pd_proc_wavelength 0.710130
_pd_spec_mounting
;
Hilgenberg borosilicate glass capillary
(ca. 0.4 mm of diameter)
;
_refine_ls_number_parameters 62
_refine_ls_number_reflns 2195
_refine_ls_number_restraints 27
_refine_ls_R_I_factor 9.1349
_cod_data_source_file b817381h.txt
_cod_data_source_block 02
_cod_depositor_comments
;
The following automatic conversions were performed:
'_symmetry_cell_setting' value 'Orthorhombic' changed to 'orthorhombic'
according to '/home/saulius/struct/CIF-dictionaries/cif_core.dic'
dictionary named 'cif_core.dic' version 2.4.1 from 2010-06-29.

Automatic conversion script
Id: cif_fix_enum 1527 2010-12-29 10:47:43Z saulius 
;
_cod_original_cell_volume 2086.7(6)
_cod_database_code 7200518
_pd_proc_ls_prof_cr_factor 11.8676
_pd_proc_ls_prof_cwr_factor 13.6476
_pd_proc_ls_prof_cwr_expected 2.9178
_pd_proc_ls_prof_chi2 21.8781
_pd_proc_ls_prof_echi2 21.8781

loop_
_symmetry_equiv_pos_as_xyz
'x, y, z'
'x+1/2, -y+1/2, -z'
'-x, y+1/2, -z+1/2'
'-x+1/2, -y, z+1/2'
'-x, -y, -z'
'-x-1/2, y-1/2, z'
'x, -y-1/2, z-1/2'
'x-1/2, y, -z-1/2'

loop_
_atom_site_label
_atom_site_fract_x
_atom_site_fract_y
_atom_site_fract_z
_atom_site_U_iso_or_equiv
_atom_site_occupancy
_atom_site_adp_type
_atom_site_type_symbol
LA1 0.3601(4) 0.5419(4) 0.33860(18) 0.01267 1.00000 Uiso LA
P1 1.0891(8) 0.7172(7) 0.4177(4) 0.01267 1.00000 Uiso P
P2 1.0122(8) 0.3752(7) 0.3121(4) 0.01267 1.00000 Uiso P
O2 0.5268(3) 0.586(3) 0.4376(7) 0.01267 1.00000 Uiso O
C1 0.63097(11) 0.5627(6) 0.4056(2) 0.01267 1.00000 Uiso C
O4 1.1530(19) 0.8496(8) 0.4056(10) 0.01267 1.00000 Uiso O
O6 0.9232(14) 0.4476(12) 0.2623(11) 0.01267 1.00000 Uiso O
O8 1.1578(9) 0.4216(13) 0.3043(10) 0.01267 1.00000 Uiso O
O1 0.6220(3) 0.485(2) 0.3597(9) 0.01267 1.00000 Uiso O
O7 1.0038(16) 0.2313(6) 0.2970(12) 0.01267 1.00000 Uiso O
O5 1.1992(16) 0.6155(11) 0.4236(10) 0.01267 1.00000 Uiso O
O1W 0.238(4) 0.684(3) 0.2471(15) 0.01267 1.00000 Uiso O
O3 1.010(2) 0.7221(13) 0.4824(9) 0.01267 1.00000 Uiso O
H3 1.02765 0.79137 0.50280 0.01267 1.00000 Uiso H
C2 0.76819(13) 0.6016(12) 0.4319(4) 0.01267 1.00000 Uiso C
H2A 0.76825 0.68791 0.44284 0.01267 1.00000 Uiso H
H2B 0.78064 0.54649 0.46918 0.01267 1.00000 Uiso H
C3 0.943(3) 0.4390(15) 0.3885(6) 0.01267 1.00000 Uiso C
H3A 0.88056 0.37593 0.40741 0.01267 1.00000 Uiso H
H3B 1.01292 0.45398 0.41953 0.01267 1.00000 Uiso H
N1 0.8651(12) 0.5663(8) 0.3755(7) 0.01267 1.00000 Uiso N
H1 0.81283 0.55149 0.34004 0.01267 1.00000 Uiso H
C4 0.9604(17) 0.6778(17) 0.3572(7) 0.01267 1.00000 Uiso C
H4A 0.90262 0.75418 0.35188 0.01267 1.00000 Uiso H
H4B 1.00073 0.65924 0.31758 0.01267 1.00000 Uiso H

loop_
_atom_type_symbol
_atom_type_scat_Cromer_Mann_a1
_atom_type_scat_Cromer_Mann_b1
_atom_type_scat_Cromer_Mann_a2
_atom_type_scat_Cromer_Mann_b2
_atom_type_scat_Cromer_Mann_a3
_atom_type_scat_Cromer_Mann_b3
_atom_type_scat_Cromer_Mann_a4
_atom_type_scat_Cromer_Mann_b4
_atom_type_scat_Cromer_Mann_c
_atom_type_scat_dispersion_real
_atom_type_scat_dispersion_imag
_atom_type_scat_source
LA 20.57800 2.94817 19.59900 0.24448 11.37270 18.77260 3.28719 133.12399 2.14678 -0.58800 2.45200 International_Tables_for_Crystallography_Vol.C(1991)_Tables_6.1.1.4_and_6.1.1.5
P 6.43450 1.90670 4.17910 27.15700 1.78000 0.52600 1.49080 68.16450 1.11490 0.09000 0.09500 International_Tables_for_Crystallography_Vol.C(1991)_Tables_6.1.1.4_and_6.1.1.5
O 3.04850 13.27710 2.28680 5.70110 1.54630 0.32390 0.86700 32.90890 0.25080 0.00800 0.00600 International_Tables_for_Crystallography_Vol.C(1991)_Tables_6.1.1.4_and_6.1.1.5
C 2.31000 20.84390 1.02000 10.20750 1.58860 0.56870 0.86500 51.65120 0.21560 0.00200 0.00200 International_Tables_for_Crystallography_Vol.C(1991)_Tables_6.1.1.4_and_6.1.1.5
H 0.49300 10.51090 0.32291 26.12570 0.14019 3.14236 0.04081 57.79970 0.00304 0.00000 0.00000 International_Tables_for_Crystallography_Vol.C(1991)_Tables_6.1.1.4_and_6.1.1.5
N 12.21260 0.00570 3.13220 9.89330 2.01250 28.99750 1.16630 0.58260 -11.52900 0.00400 0.00300 International_Tables_for_Crystallography_Vol.C(1991)_Tables_6.1.1.4_and_6.1.1.5

loop_
_geom_angle_atom_site_label_1
_geom_angle_atom_site_label_2
_geom_angle_atom_site_label_3
_geom_angle
_geom_angle_site_symmetry_1
_geom_angle_site_symmetry_3
_geom_angle_publ_flag
O6 La1 O4 99.73(6) 8_556 6_755 ?
O6 La1 O8 75.88(5) 8_556 1_455 ?
O4 La1 O8 72.65(6) 6_755 1_455 ?
O6 La1 O5 155.33(6) 8_556 1_455 ?
O4 La1 O5 79.69(6) 6_755 1_455 ?
O8 La1 O5 80.51(6) 1_455 1_455 ?
O6 La1 O7 83.47(7) 8_556 6_765 ?
O4 La1 O7 149.13(7) 6_755 6_765 ?
O8 La1 O7 136.87(6) 1_455 6_765 ?
O5 La1 O7 109.80(7) 1_455 6_765 ?
O6 La1 O2 125.02(6) 8_556 . ?
O4 La1 O2 74.93(5) 6_755 . ?
O8 La1 O2 144.11(5) 1_455 . ?
O5 La1 O2 78.95(5) 1_455 . ?
O7 La1 O2 78.19(6) 6_765 . ?
O6 La1 O1W 74.58(6) 8_556 . ?
O4 La1 O1W 145.65(6) 6_755 . ?
O8 La1 O1W 73.13(6) 1_455 . ?
O5 La1 O1W 91.90(6) 1_455 . ?
O7 La1 O1W 64.96(6) 6_765 . ?
O2 La1 O1W 136.41(6) . . ?
O6 La1 O1 78.27(6) 8_556 . ?
O4 La1 O1 77.26(6) 6_755 . ?
O8 La1 O1 135.84(5) 1_455 . ?
O5 La1 O1 124.86(5) 1_455 . ?
O7 La1 O1 73.34(5) 6_765 . ?
O2 La1 O1 46.89(5) . . ?
O1W La1 O1 132.04(5) . . ?
O6 La1 C1 101.15(6) 8_556 . ?
O4 La1 C1 81.30(7) 6_755 . ?
O8 La1 C1 152.68(6) 1_455 . ?
O5 La1 C1 103.11(6) 1_455 . ?
O7 La1 C1 68.03(6) 6_765 . ?
O2 La1 C1 24.23(6) . . ?
O1W La1 C1 132.98(6) . . ?
O1 La1 C1 24.32(6) . . ?
O5 P1 O4 109.86(10) . . ?
O5 P1 O3 108.44(9) . . ?
O4 P1 O3 108.69(10) . . ?
O5 P1 C4 113.47(12) . . ?
O4 P1 C4 112.23(13) . . ?
O3 P1 C4 103.83(12) . . ?
O7 P2 O8 109.74(11) . . ?
O7 P2 O6 108.14(11) . . ?
O8 P2 O6 108.30(11) . . ?
O7 P2 C3 120.35(13) . . ?
O8 P2 C3 109.16(11) . . ?
O6 P2 C3 100.27(11) . . ?
C1 O2 La1 94.59(15) . . ?
O1 C1 O2 117.5(2) . . ?
O1 C1 C2 120.4(2) . . ?
O2 C1 C2 120.3(2) . . ?
O1 C1 La1 62.95(15) . . ?
O2 C1 La1 61.18(14) . . ?
C2 C1 La1 167.51(17) . . ?
P1 O4 La1 143.82(12) . 6_765 ?
P2 O6 La1 158.20(10) . 8_656 ?
P2 O8 La1 153.76(10) . 1_655 ?
C1 O1 La1 92.73(16) . . ?
P2 O7 La1 131.54(12) . 6_755 ?
P1 O5 La1 128.04(9) . 1_655 ?
P1 O3 H3 109.4 . . ?
C1 C2 N1 103.20(18) . . ?
C1 C2 H2A 111.2 . . ?
N1 C2 H2A 111.0 . . ?
C1 C2 H2B 111.1 . . ?
N1 C2 H2B 111.1 . . ?
H2A C2 H2B 109.1 . . ?
N1 C3 P2 110.16(19) . . ?
N1 C3 H3A 109.5 . . ?
P2 C3 H3A 109.6 . . ?
N1 C3 H3B 109.7 . . ?
P2 C3 H3B 109.7 . . ?
H3A C3 H3B 108.1 . . ?
C4 N1 C2 112.7(2) . . ?
C4 N1 C3 112.25(17) . . ?
C2 N1 C3 112.4(2) . . ?
C4 N1 H1 106.4 . . ?
C2 N1 H1 106.2 . . ?
C3 N1 H1 106.4 . . ?
N1 C4 P1 115.47(18) . . ?
N1 C4 H4A 108.4 . . ?
P1 C4 H4A 108.4 . . ?
N1 C4 H4B 108.4 . . ?
P1 C4 H4B 108.4 . . ?
H4A C4 H4B 107.5 . . ?

loop_
_geom_bond_atom_site_label_1
_geom_bond_atom_site_label_2
_geom_bond_distance
_geom_bond_site_symmetry_2
_geom_bond_publ_flag
La1 O6 2.3654(16) 8_556 ?
La1 O4 2.4184(18) 6_755 ?
La1 O8 2.4531(17) 1_455 ?
La1 O5 2.4759(15) 1_455 ?
La1 O7 2.522(2) 6_765 ?
La1 O2 2.6468(18) . ?
La1 O1W 2.6689(19) . ?
La1 O1 2.685(2) . ?
La1 C1 3.011(3) . ?
P1 O5 1.5156(17) . ?
P1 O4 1.5266(18) . ?
P1 O3 1.5373(18) . ?
P1 C4 1.820(3) . ?
P2 O7 1.5213(19) . ?
P2 O8 1.5243(18) . ?
P2 O6 1.5390(17) . ?
P2 C3 1.827(3) . ?
O2 C1 1.240(3) . ?
C1 O1 1.241(3) . ?
C1 C2 1.505(3) . ?
O4 La1 2.4184(18) 6_765 ?
O6 La1 2.3654(16) 8_656 ?
O8 La1 2.4531(17) 1_655 ?
O7 La1 2.522(2) 6_755 ?
O5 La1 2.4759(15) 1_655 ?
O3 H3 0.8200 . ?
C2 N1 1.548(3) . ?
C2 H2A 0.9700 . ?
C2 H2B 0.9700 . ?
C3 N1 1.548(4) . ?
C3 H3A 0.9700 . ?
C3 H3B 0.9700 . ?
N1 C4 1.535(3) . ?
N1 H1 0.9100 . ?
C4 H4A 0.9700 . ?
C4 H4B 0.9700 . ?

loop_
_geom_hbond_atom_site_label_D
_geom_hbond_atom_site_label_H
_geom_hbond_atom_site_label_A
_geom_hbond_distance_DH
_geom_hbond_distance_HA
_geom_hbond_distance_DA
_geom_hbond_angle_DHA
_geom_hbond_site_symmetry_A
O3 H3 O2 0.82 1.79 2.582(3) 160.9 2_566

loop_
_geom_torsion_atom_site_label_1
_geom_torsion_atom_site_label_2
_geom_torsion_atom_site_label_3
_geom_torsion_atom_site_label_4
_geom_torsion
_geom_torsion_site_symmetry_1
_geom_torsion_site_symmetry_2
_geom_torsion_site_symmetry_3
_geom_torsion_site_symmetry_4
_geom_torsion_publ_flag
O6 La1 O2 C1 11.06(15) 8_556 . . . ?
O4 La1 O2 C1 102.50(15) 6_755 . . . ?
O8 La1 O2 C1 128.46(14) 1_455 . . . ?
O5 La1 O2 C1 -175.33(14) 1_455 . . . ?
O7 La1 O2 C1 -62.17(13) 6_765 . . . ?
O1W La1 O2 C1 -94.32(14) . . . . ?
O1 La1 O2 C1 15.98(12) . . . . ?
La1 O2 C1 O1 -29.3(2) . . . . ?
La1 O2 C1 C2 165.7(2) . . . . ?
O6 La1 C1 O1 -19.99(14) 8_556 . . . ?
O4 La1 C1 O1 78.29(12) 6_755 . . . ?
O8 La1 C1 O1 60.8(2) 1_455 . . . ?
O5 La1 C1 O1 155.49(13) 1_455 . . . ?
O7 La1 C1 O1 -98.18(14) 6_765 . . . ?
O2 La1 C1 O1 150.8(2) . . . . ?
O1W La1 C1 O1 -99.23(15) . . . . ?
O6 La1 C1 O2 -170.78(13) 8_556 . . . ?
O4 La1 C1 O2 -72.50(13) 6_755 . . . ?
O8 La1 C1 O2 -90.0(2) 1_455 . . . ?
O5 La1 C1 O2 4.70(14) 1_455 . . . ?
O7 La1 C1 O2 111.02(15) 6_765 . . . ?
O1W La1 C1 O2 109.98(12) . . . . ?
O1 La1 C1 O2 -150.8(2) . . . . ?
O6 La1 C1 C2 88.8(7) 8_556 . . . ?
O4 La1 C1 C2 -172.9(7) 6_755 . . . ?
O8 La1 C1 C2 169.6(6) 1_455 . . . ?
O5 La1 C1 C2 -95.7(7) 1_455 . . . ?
O7 La1 C1 C2 10.6(7) 6_765 . . . ?
O2 La1 C1 C2 -100.4(8) . . . . ?
O1W La1 C1 C2 9.5(8) . . . . ?
O1 La1 C1 C2 108.8(7) . . . . ?
O5 P1 O4 La1 133.22(16) . . . 6_765 ?
O3 P1 O4 La1 -108.27(19) . . . 6_765 ?
C4 P1 O4 La1 6.0(2) . . . 6_765 ?
O7 P2 O6 La1 -77.5(3) . . . 8_656 ?
O8 P2 O6 La1 41.4(3) . . . 8_656 ?
C3 P2 O6 La1 155.7(3) . . . 8_656 ?
O7 P2 O8 La1 -134.9(2) . . . 1_655 ?
O6 P2 O8 La1 107.2(2) . . . 1_655 ?
C3 P2 O8 La1 -1.1(2) . . . 1_655 ?
O2 C1 O1 La1 28.8(2) . . . . ?
C2 C1 O1 La1 -166.26(19) . . . . ?
O6 La1 O1 C1 159.97(14) 8_556 . . . ?
O4 La1 O1 C1 -97.10(13) 6_755 . . . ?
O8 La1 O1 C1 -144.89(13) 1_455 . . . ?
O5 La1 O1 C1 -29.49(16) 1_455 . . . ?
O7 La1 O1 C1 73.36(13) 6_765 . . . ?
O2 La1 O1 C1 -15.93(11) . . . . ?
O1W La1 O1 C1 103.53(14) . . . . ?
O8 P2 O7 La1 50.83(17) . . . 6_755 ?
O6 P2 O7 La1 168.78(11) . . . 6_755 ?
C3 P2 O7 La1 -77.1(2) . . . 6_755 ?
O4 P1 O5 La1 -65.08(16) . . . 1_655 ?
O3 P1 O5 La1 176.26(13) . . . 1_655 ?
C4 P1 O5 La1 61.45(15) . . . 1_655 ?
O1 C1 C2 N1 19.9(3) . . . . ?
O2 C1 C2 N1 -175.6(2) . . . . ?
La1 C1 C2 N1 -82.2(8) . . . . ?
O7 P2 C3 N1 -137.47(17) . . . . ?
O8 P2 C3 N1 94.37(18) . . . . ?
O6 P2 C3 N1 -19.26(18) . . . . ?
C1 C2 N1 C4 129.7(2) . . . . ?
C1 C2 N1 C3 -102.3(2) . . . . ?
P2 C3 N1 C4 -70.0(2) . . . . ?
P2 C3 N1 C2 161.75(18) . . . . ?
C2 N1 C4 P1 69.4(3) . . . . ?
C3 N1 C4 P1 -58.7(3) . . . . ?
O5 P1 C4 N1 70.7(2) . . . . ?
O4 P1 C4 N1 -164.06(16) . . . . ?
O3 P1 C4 N1 -46.86(19) . . . . ?
